data_7713971
loop_
_publ_author_name
'Pandey, Dilip'
'Singh, Gopal'
'Mishra, Shivendu'
'Viau, Lydie'
'Knorr, Michael'
'Raghuvanshi, Abhinav'

_publ_section_title
;
 Solvatochromic behaviour of cyclic dithioether-functionalized
 triphenylamine ligands and their mechano-responsive Cu(I) coordination
 polymers
;
_journal_name_full 'Dalton Transactions'
_journal_paper_doi 10.1039/D3DT02226A
_journal_year 2023
_chemical_formula_moiety 'C24 H23 Cl Cu N S4'
_chemical_formula_sum 'C24 H23 Cl Cu N S4'
_chemical_formula_weight 552.66
_space_group_crystal_system triclinic
_space_group_IT_number 2
_space_group_name_Hall '-P 1'
_space_group_name_H-M_alt 'P -1'
_atom_sites_solution_hydrogens geom
_atom_sites_solution_primary iterative
_audit_creation_date 2023-04-02
_audit_creation_method
;
Olex2 1.5
(compiled 2022.04.07 svn.rca3783a0 for OlexSys, GUI svn.r6498)
;
_audit_update_record
;
2023-06-14 deposited with the CCDC.	2023-09-19 downloaded from the CCDC.
;
_cell_angle_alpha 100.066(6)
_cell_angle_beta 103.938(5)
_cell_angle_gamma 95.714(6)
_cell_formula_units_Z 2
_cell_length_a 9.1410(5)
_cell_length_b 10.4411(9)
_cell_length_c 13.0328(8)
_cell_measurement_reflns_used 3761
_cell_measurement_temperature 293(2)
_cell_measurement_theta_max 28.5380
_cell_measurement_theta_min 3.4610
_cell_volume 1175.54(15)
_computing_cell_refinement 'CrysAlisPro 1.171.41.115a (Rigaku OD, 2021)'
_computing_data_collection 'CrysAlisPro 1.171.41.115a (Rigaku OD, 2021)'
_computing_data_reduction 'CrysAlisPro 1.171.41.115a (Rigaku OD, 2021)'
_computing_molecular_graphics 'Olex2 1.5 (Dolomanov et al., 2009)'
_computing_publication_material 'Olex2 1.5 (Dolomanov et al., 2009)'
_computing_structure_refinement 'SHELXL 2018/3 (Sheldrick, 2015)'
_computing_structure_solution 'olex2.solve 1.5 (Bourhis et al., 2015)'
_diffrn_ambient_temperature 293(2)
_diffrn_detector_area_resol_mean 16.0309
_diffrn_detector_type Eos
_diffrn_measured_fraction_theta_full 0.988
_diffrn_measured_fraction_theta_max 0.988
_diffrn_measurement_details
;
List of Runs (angles in degrees, time in seconds):

  # Type    Start    End  Width  t~exp~   \w     \q     \k     \f   Frames
#--------------------------------------------------------------------------
  1  \w     16.00  53.00   1.00   20.00    --   18.09-152.00 -37.00   37
  2  \w     12.00  37.00   1.00   20.00    --   18.09-121.00 122.00   25
  3  \w    -74.00 -43.00   1.00   20.00    --  -19.42 121.00-154.00   31
  4  \w    -94.00 -65.00   1.00   20.00    --  -19.42 152.00   5.00   29
  5  \w     37.00  94.00   1.00   20.00    --   18.09 178.00 -90.00   57
  6  \w    -54.00  44.00   1.00   20.00    --   18.09 -37.00 -30.00   98
  7  \w     -7.00  83.00   1.00   20.00    --   18.09  37.00 150.00   90
  8  \w    -15.00  10.00   1.00   20.00    --  -19.42 -77.00  60.00   25
  9  \w    -88.00 -63.00   1.00   20.00    --  -19.42 -77.00  60.00   25
 10  \w    -72.00  11.00   1.00   20.00    --  -19.42 -77.00 -90.00   83
;
_diffrn_measurement_device 'four-circle diffractometer'
_diffrn_measurement_device_type 'SuperNova, Dual, Cu at home/near, Eos'
_diffrn_measurement_method '\w scans'
_diffrn_radiation_type MoK\a
_diffrn_radiation_wavelength 0.71073
_diffrn_reflns_av_R_equivalents 0.1140
_diffrn_reflns_av_unetI/netI 0.1250
_diffrn_reflns_Laue_measured_fraction_full 0.988
_diffrn_reflns_Laue_measured_fraction_max 0.988
_diffrn_reflns_limit_h_max 10
_diffrn_reflns_limit_h_min -10
_diffrn_reflns_limit_k_max 12
_diffrn_reflns_limit_k_min -12
_diffrn_reflns_limit_l_max 15
_diffrn_reflns_limit_l_min -15
_diffrn_reflns_number 8170
_diffrn_reflns_point_group_measured_fraction_full 0.988
_diffrn_reflns_point_group_measured_fraction_max 0.988
_diffrn_reflns_theta_full 24.999
_diffrn_reflns_theta_max 24.999
_diffrn_reflns_theta_min 3.175
_exptl_absorpt_coefficient_mu 1.411
_exptl_absorpt_correction_T_max 1.00000
_exptl_absorpt_correction_T_min 0.31880
_exptl_absorpt_correction_type multi-scan
_exptl_absorpt_process_details
;
CrysAlisPro 1.171.41.115a (Rigaku Oxford Diffraction, 2021)
Empirical absorption correction using spherical harmonics,
implemented in SCALE3 ABSPACK scaling algorithm.
;
_exptl_crystal_colour 'light yellow'
_exptl_crystal_colour_modifier light
_exptl_crystal_colour_primary yellow
_exptl_crystal_density_diffrn 1.561
_exptl_crystal_description block
_exptl_crystal_F_000 568
_exptl_crystal_size_max 0.44
_exptl_crystal_size_mid 0.31
_exptl_crystal_size_min 0.28
_refine_diff_density_max 0.687
_refine_diff_density_min -0.642
_refine_diff_density_rms 0.117
_refine_ls_extinction_method none
_refine_ls_goodness_of_fit_ref 0.982
_refine_ls_hydrogen_treatment constr
_refine_ls_matrix_type full
_refine_ls_number_parameters 289
_refine_ls_number_reflns 4094
_refine_ls_number_restraints 0
_refine_ls_restrained_S_all 0.982
_refine_ls_R_factor_all 0.1045
_refine_ls_R_factor_gt 0.0640
_refine_ls_shift/su_max 0.001
_refine_ls_shift/su_mean 0.000
_refine_ls_structure_factor_coef Fsqd
_refine_ls_weighting_details 'w=1/[\s^2^(Fo^2^)+(0.0874P)^2^] where P=(Fo^2^+2Fc^2^)/3'
_refine_ls_weighting_scheme calc
_refine_ls_wR_factor_gt 0.1603
_refine_ls_wR_factor_ref 0.1927
_reflns_Friedel_coverage 0.000
_reflns_number_gt 2529
_reflns_number_total 4094
_reflns_threshold_expression 'I > 2\s(I)'
_cod_data_source_file d3dt02226a2.cif
_cod_data_source_block ar075
_cod_original_cell_volume 1175.54(14)
_cod_database_code 7713971
_shelx_shelxl_version_number 2018/3
_shelx_space_group_comment
;
The symmetry employed for this shelxl refinement is uniquely defined
by the following loop, which should always be used as a source of
symmetry information in preference to the above space-group names.
They are only intended as comments.
;
_shelx_estimated_absorpt_t_max 0.693
_shelx_estimated_absorpt_t_min 0.576
_olex2_refinement_description
;
1. Others
 Fixed Sof: H00U(0.45) H00V(0.45) H00K(0.55) H00T(0.55) C00V(0.45) H00W(0.45)
 H00X(0.45) C00W(0.55) H00Y(0.55) H(0.55)
2.a Ternary CH refined with riding coordinates:
 C00F(H00F), C00Q(H00Q)
2.b Secondary CH2 refined with riding coordinates:
 C00K(H00A,H00B), C00T(H00C,H00H), C00U(H00U,H00V), C00U(H00K,H00T), C00V(H00W,
 H00X), C00W(H00Y,H)
2.c Aromatic/amide H refined with riding coordinates:
 C008(H008), C00D(H00D), C00E(H00E), C00G(H00G), C00I(H00I), C00J(H00J),
 C00L(H00L), C00M(H00M), C00N(H00N), C00O(H00O), C00P(H00P), C00R(H00R),
 C00S(H00S)
;
_olex2_submission_special_instructions 'No special instructions were received'
_oxdiff_exptl_absorpt_empirical_details
;
Empirical correction (ABSPACK) includes:
- Absorption correction using spherical harmonics
- Frame scaling
;

loop_
_space_group_symop_operation_xyz
'x, y, z'
'-x, -y, -z'

loop_
_atom_site_label
_atom_site_type_symbol
_atom_site_fract_x
_atom_site_fract_y
_atom_site_fract_z
_atom_site_U_iso_or_equiv
_atom_site_adp_type
_atom_site_occupancy
_atom_site_site_symmetry_order
_atom_site_calc_flag
_atom_site_refinement_flags_posn
_atom_site_refinement_flags_adp
_atom_site_refinement_flags_occupancy
_atom_site_disorder_assembly
_atom_site_disorder_group
Cu1 Cu 0.14406(8) 0.51545(7) 1.08277(6) 0.0486(3) Uani 1 1 d . . . . .
Cl1 Cl -0.01133(17) 0.67595(14) 1.04472(12) 0.0554(4) Uani 1 1 d . . . . .
S1 S 0.37835(16) 0.58157(14) 1.06491(12) 0.0439(4) Uani 1 1 d . . . . .
S2 S 0.5519(2) 0.82167(17) 1.22111(13) 0.0694(6) Uani 1 1 d . . . . .
S3 S -0.0683(2) 0.5766(2) 0.35733(17) 0.0754(6) Uani 1 1 d . . . . .
S4 S 0.15662(16) 0.46924(13) 0.25075(11) 0.0409(4) Uani 1 1 d . . . . .
N1 N 0.5901(5) 0.8483(4) 0.7092(4) 0.0401(11) Uani 1 1 d . . . . .
C1 C 0.5587(6) 0.8400(5) 0.8095(4) 0.0334(12) Uani 1 1 d . . . . .
C2 C 0.6626(6) 0.8050(5) 0.8935(5) 0.0384(12) Uani 1 1 d . . . . .
H00P H 0.759893 0.793329 0.887213 0.046 Uiso 1 1 calc R U . . .
C3 C 0.6217(6) 0.7874(5) 0.9862(4) 0.0391(13) Uani 1 1 d . . . . .
H008 H 0.692288 0.765122 1.042139 0.047 Uiso 1 1 calc R U . . .
C4 C 0.4776(6) 0.8026(5) 0.9967(4) 0.0372(13) Uani 1 1 d . . . . .
C5 C 0.3772(6) 0.8436(5) 0.9153(4) 0.0366(12) Uani 1 1 d . . . . .
H00D H 0.281888 0.859264 0.923559 0.044 Uiso 1 1 calc R U . . .
C6 C 0.4154(6) 0.8613(5) 0.8233(4) 0.0386(13) Uani 1 1 d . . . . .
H00O H 0.345570 0.887757 0.769366 0.046 Uiso 1 1 calc R U . . .
C7 C 0.4189(7) 0.7634(5) 1.0890(4) 0.0418(13) Uani 1 1 d . . . . .
H00Q H 0.323781 0.799053 1.089346 0.050 Uiso 1 1 calc R U . . .
C8 C 0.5359(7) 0.6703(6) 1.2695(5) 0.0575(17) Uani 1 1 d . . . . .
H00C H 0.625369 0.669597 1.327151 0.069 Uiso 1 1 calc R U . . .
H00H H 0.446793 0.661711 1.297231 0.069 Uiso 1 1 calc R U . . .
C9 C 0.5223(7) 0.5612(6) 1.1777(5) 0.0558(16) Uani 1 1 d . . . . .
H00A H 0.495960 0.478032 1.197100 0.067 Uiso 1 1 calc R U . . .
H00B H 0.618905 0.560480 1.159184 0.067 Uiso 1 1 calc R U . . .
C10 C 0.7349(6) 0.8895(5) 0.6967(4) 0.0371(13) Uani 1 1 d . . . . .
C11 C 0.8434(6) 0.9814(5) 0.7778(5) 0.0430(14) Uani 1 1 d . . . . .
H00N H 0.820387 1.015335 0.841934 0.052 Uiso 1 1 calc R U . . .
C12 C 0.9844(6) 1.0219(6) 0.7630(6) 0.0540(16) Uani 1 1 d . . . . .
H00G H 1.055741 1.081702 0.817846 0.065 Uiso 1 1 calc R U . . .
C13 C 1.0205(7) 0.9748(6) 0.6681(6) 0.0536(16) Uani 1 1 d . . . . .
H00S H 1.115375 1.002971 0.658940 0.064 Uiso 1 1 calc R U . . .
C14 C 0.9150(7) 0.8853(6) 0.5865(5) 0.0512(16) Uani 1 1 d . . . . .
H00R H 0.938638 0.852840 0.522273 0.061 Uiso 1 1 calc R U . . .
C15 C 0.7741(6) 0.8444(5) 0.6009(5) 0.0415(13) Uani 1 1 d . . . . .
H00E H 0.703352 0.785119 0.545271 0.050 Uiso 1 1 calc R U . . .
C16 C 0.4697(6) 0.7910(5) 0.6136(4) 0.0366(12) Uani 1 1 d . . . . .
C17 C 0.4239(6) 0.6563(5) 0.5870(5) 0.0440(14) Uani 1 1 d . . . . .
H00I H 0.471110 0.603429 0.631435 0.053 Uiso 1 1 calc R U . . .
C18 C 0.3107(6) 0.6005(5) 0.4969(5) 0.0433(14) Uani 1 1 d . . . . .
H00L H 0.280172 0.510032 0.480461 0.052 Uiso 1 1 calc R U . . .
C19 C 0.2399(6) 0.6786(5) 0.4286(4) 0.0349(12) Uani 1 1 d . . . . .
C20 C 0.2867(6) 0.8129(5) 0.4557(4) 0.0411(13) Uani 1 1 d . . . . .
H00M H 0.241519 0.866093 0.410765 0.049 Uiso 1 1 calc R U . . .
C21 C 0.3995(6) 0.8691(5) 0.5485(4) 0.0405(13) Uani 1 1 d . . . . .
H00J H 0.427917 0.959878 0.566967 0.049 Uiso 1 1 calc R U . . .
C22 C 0.1126(6) 0.6173(5) 0.3269(4) 0.0401(13) Uani 1 1 d . . . . .
H00F H 0.099795 0.681851 0.280336 0.048 Uiso 1 1 calc R U . . .
C23 C -0.1339(14) 0.4396(11) 0.2448(12) 0.064(4) Uani 0.55 1 d . . P C 1
H H -0.165445 0.471611 0.178527 0.077 Uiso 0.55 1 calc R U P C 1
H00Y H -0.221509 0.386220 0.253475 0.077 Uiso 0.55 1 calc R U P C 1
C23A C -0.0786(17) 0.4051(13) 0.3302(12) 0.054(4) Uani 0.45 1 d . . P C 2
H00W H -0.020911 0.377502 0.393227 0.064 Uiso 0.45 1 calc R U P C 2
H00X H -0.183896 0.364509 0.314389 0.064 Uiso 0.45 1 calc R U P C 2
C24 C -0.0171(8) 0.3619(7) 0.2377(6) 0.068(2) Uani 1 1 d . . . . .
H00U H -0.091095 0.364252 0.170974 0.081 Uiso 0.45 1 calc R U P A 2
H00V H 0.003312 0.272197 0.235374 0.081 Uiso 0.45 1 calc R U P A 2
H00K H -0.044946 0.300355 0.168708 0.081 Uiso 0.55 1 calc R U P B 1
H00T H -0.002651 0.312137 0.294682 0.081 Uiso 0.55 1 calc R U P B 1

loop_
_atom_site_aniso_label
_atom_site_aniso_U_11
_atom_site_aniso_U_22
_atom_site_aniso_U_33
_atom_site_aniso_U_23
_atom_site_aniso_U_13
_atom_site_aniso_U_12
Cu1 0.0449(5) 0.0567(5) 0.0361(5) 0.0030(3) 0.0014(4) 0.0047(4)
Cl1 0.0557(10) 0.0513(9) 0.0424(9) -0.0058(7) -0.0121(7) 0.0187(7)
S1 0.0451(9) 0.0460(9) 0.0365(9) 0.0048(6) 0.0075(7) 0.0021(6)
S2 0.1056(15) 0.0572(11) 0.0294(9) -0.0025(7) 0.0048(9) -0.0102(9)
S3 0.0413(10) 0.0983(15) 0.0649(13) -0.0275(10) 0.0065(9) 0.0056(9)
S4 0.0419(9) 0.0458(8) 0.0274(8) -0.0008(6) 0.0022(6) 0.0025(6)
N1 0.030(3) 0.056(3) 0.024(2) 0.0007(19) -0.0007(19) -0.008(2)
C1 0.035(3) 0.029(3) 0.028(3) 0.000(2) 0.000(2) -0.001(2)
C2 0.028(3) 0.048(3) 0.037(3) 0.006(2) 0.004(2) 0.010(2)
C3 0.039(3) 0.046(3) 0.028(3) 0.007(2) 0.002(2) 0.005(2)
C4 0.045(4) 0.035(3) 0.029(3) 0.002(2) 0.010(3) 0.001(2)
C5 0.027(3) 0.042(3) 0.037(3) 0.008(2) 0.001(2) 0.006(2)
C6 0.032(3) 0.040(3) 0.036(3) 0.009(2) -0.006(2) 0.004(2)
C7 0.047(4) 0.042(3) 0.033(3) -0.001(2) 0.009(3) 0.007(2)
C8 0.048(4) 0.079(5) 0.043(4) 0.017(3) 0.005(3) 0.012(3)
C9 0.053(4) 0.061(4) 0.046(4) 0.014(3) -0.005(3) 0.014(3)
C10 0.039(3) 0.035(3) 0.032(3) 0.007(2) 0.003(2) 0.003(2)
C11 0.039(3) 0.039(3) 0.043(4) -0.001(2) 0.006(3) -0.003(2)
C12 0.036(4) 0.048(4) 0.062(5) 0.001(3) -0.003(3) -0.009(3)
C13 0.038(4) 0.059(4) 0.065(5) 0.019(3) 0.013(3) 0.005(3)
C14 0.054(4) 0.055(4) 0.050(4) 0.012(3) 0.022(3) 0.014(3)
C15 0.037(3) 0.041(3) 0.039(3) 0.005(2) 0.003(3) -0.001(2)
C16 0.035(3) 0.046(3) 0.025(3) 0.007(2) 0.003(2) 0.001(2)
C17 0.055(4) 0.038(3) 0.030(3) 0.013(2) -0.006(3) -0.001(2)
C18 0.052(4) 0.032(3) 0.036(3) 0.007(2) -0.003(3) -0.004(2)
C19 0.039(3) 0.035(3) 0.023(3) 0.004(2) -0.002(2) 0.001(2)
C20 0.049(4) 0.043(3) 0.028(3) 0.008(2) 0.001(3) 0.013(3)
C21 0.053(4) 0.026(3) 0.035(3) -0.001(2) 0.006(3) -0.001(2)
C22 0.044(3) 0.042(3) 0.025(3) -0.001(2) -0.005(2) 0.009(2)
C23 0.049(8) 0.050(8) 0.078(11) 0.001(6) 0.007(7) -0.014(6)
C23A 0.065(10) 0.054(8) 0.038(8) -0.003(6) 0.023(7) -0.007(7)
C24 0.060(5) 0.062(4) 0.067(5) -0.007(3) 0.017(4) -0.017(3)

loop_
_atom_type_symbol
_atom_type_description
_atom_type_scat_dispersion_real
_atom_type_scat_dispersion_imag
_atom_type_scat_source
C C 0.0033 0.0016 'International Tables Vol C Tables 4.2.6.8 and 6.1.1.4'
H H 0.0000 0.0000 'International Tables Vol C Tables 4.2.6.8 and 6.1.1.4'
Cl Cl 0.1484 0.1585 'International Tables Vol C Tables 4.2.6.8 and 6.1.1.4'
Cu Cu 0.3201 1.2651 'International Tables Vol C Tables 4.2.6.8 and 6.1.1.4'
N N 0.0061 0.0033 'International Tables Vol C Tables 4.2.6.8 and 6.1.1.4'
S S 0.1246 0.1234 'International Tables Vol C Tables 4.2.6.8 and 6.1.1.4'

loop_
_geom_angle_atom_site_label_1
_geom_angle_atom_site_label_2
_geom_angle_atom_site_label_3
_geom_angle
_geom_angle_site_symmetry_1
_geom_angle_site_symmetry_3
_geom_angle_publ_flag
Cl1 Cu1 Cu1 52.04(4) . 2_567 ?
Cl1 Cu1 Cu1 51.30(4) 2_567 2_567 ?
Cl1 Cu1 Cl1 103.34(5) . 2_567 ?
S1 Cu1 Cu1 126.12(6) . 2_567 ?
S1 Cu1 Cl1 113.93(6) . 2_567 ?
S1 Cu1 Cl1 108.98(6) . . ?
S1 Cu1 S4 111.50(6) . 1_556 ?
S4 Cu1 Cu1 122.37(5) 1_556 2_567 ?
S4 Cu1 Cl1 112.50(6) 1_556 . ?
S4 Cu1 Cl1 106.38(6) 1_556 2_567 ?
Cu1 Cl1 Cu1 76.66(5) . 2_567 ?
C7 S1 Cu1 110.95(18) . . ?
C9 S1 Cu1 110.5(2) . . ?
C9 S1 C7 97.0(3) . . ?
C8 S2 C7 97.6(3) . . ?
C23 S3 C22 93.9(4) . . ?
C23A S3 C22 98.0(5) . . ?
C22 S4 Cu1 104.08(19) . 1_554 ?
C24 S4 Cu1 106.5(3) . 1_554 ?
C24 S4 C22 98.1(3) . . ?
C1 N1 C16 116.5(4) . . ?
C10 N1 C1 124.7(4) . . ?
C10 N1 C16 118.1(4) . . ?
C2 C1 N1 122.6(5) . . ?
C2 C1 C6 118.3(5) . . ?
C6 C1 N1 119.1(5) . . ?
C1 C2 H00P 119.9 . . ?
C3 C2 C1 120.3(5) . . ?
C3 C2 H00P 119.9 . . ?
C2 C3 H008 119.6 . . ?
C4 C3 C2 120.8(5) . . ?
C4 C3 H008 119.6 . . ?
C3 C4 C5 118.7(5) . . ?
C3 C4 C7 122.6(5) . . ?
C5 C4 C7 118.4(5) . . ?
C4 C5 H00D 119.4 . . ?
C6 C5 C4 121.2(5) . . ?
C6 C5 H00D 119.4 . . ?
C1 C6 H00O 119.7 . . ?
C5 C6 C1 120.5(5) . . ?
C5 C6 H00O 119.7 . . ?
S1 C7 H00Q 108.6 . . ?
S2 C7 S1 108.1(3) . . ?
S2 C7 H00Q 108.6 . . ?
C4 C7 S1 109.0(3) . . ?
C4 C7 S2 113.7(4) . . ?
C4 C7 H00Q 108.6 . . ?
S2 C8 H00C 110.2 . . ?
S2 C8 H00H 110.2 . . ?
H00C C8 H00H 108.5 . . ?
C9 C8 S2 107.5(4) . . ?
C9 C8 H00C 110.2 . . ?
C9 C8 H00H 110.2 . . ?
S1 C9 H00A 109.8 . . ?
S1 C9 H00B 109.8 . . ?
C8 C9 S1 109.2(4) . . ?
C8 C9 H00A 109.8 . . ?
C8 C9 H00B 109.8 . . ?
H00A C9 H00B 108.3 . . ?
C11 C10 N1 121.6(5) . . ?
C15 C10 N1 121.1(5) . . ?
C15 C10 C11 117.3(5) . . ?
C10 C11 H00N 119.7 . . ?
C12 C11 C10 120.5(5) . . ?
C12 C11 H00N 119.7 . . ?
C11 C12 H00G 119.6 . . ?
C13 C12 C11 120.9(6) . . ?
C13 C12 H00G 119.6 . . ?
C12 C13 H00S 120.1 . . ?
C12 C13 C14 119.7(5) . . ?
C14 C13 H00S 120.1 . . ?
C13 C14 H00R 120.2 . . ?
C15 C14 C13 119.6(6) . . ?
C15 C14 H00R 120.2 . . ?
C10 C15 H00E 119.0 . . ?
C14 C15 C10 121.9(6) . . ?
C14 C15 H00E 119.0 . . ?
C17 C16 N1 119.9(5) . . ?
C21 C16 N1 120.4(5) . . ?
C21 C16 C17 119.7(5) . . ?
C16 C17 H00I 119.6 . . ?
C18 C17 C16 120.7(5) . . ?
C18 C17 H00I 119.6 . . ?
C17 C18 H00L 119.8 . . ?
C17 C18 C19 120.3(5) . . ?
C19 C18 H00L 119.8 . . ?
C18 C19 C22 120.9(5) . . ?
C20 C19 C18 118.5(5) . . ?
C20 C19 C22 120.6(5) . . ?
C19 C20 H00M 119.6 . . ?
C21 C20 C19 120.8(5) . . ?
C21 C20 H00M 119.6 . . ?
C16 C21 C20 119.9(5) . . ?
C16 C21 H00J 120.0 . . ?
C20 C21 H00J 120.0 . . ?
S3 C22 S4 108.3(3) . . ?
S3 C22 H00F 107.9 . . ?
S4 C22 H00F 107.9 . . ?
C19 C22 S3 112.1(4) . . ?
C19 C22 S4 112.5(4) . . ?
C19 C22 H00F 107.9 . . ?
S3 C23 H 109.5 . . ?
S3 C23 H00Y 109.5 . . ?
H00Y C23 H 108.1 . . ?
C24 C23 S3 110.5(9) . . ?
C24 C23 H 109.5 . . ?
C24 C23 H00Y 109.5 . . ?
S3 C23A H00W 109.6 . . ?
S3 C23A H00X 109.6 . . ?
H00W C23A H00X 108.1 . . ?
C24 C23A S3 110.3(8) . . ?
C24 C23A H00W 109.6 . . ?
C24 C23A H00X 109.6 . . ?
S4 C24 H00U 109.8 . . ?
S4 C24 H00V 109.8 . . ?
S4 C24 H00K 110.0 . . ?
S4 C24 H00T 110.0 . . ?
C23 C24 S4 108.6(6) . . ?
C23 C24 H00K 110.0 . . ?
C23 C24 H00T 110.0 . . ?
C23A C24 S4 109.3(6) . . ?
C23A C24 H00U 109.8 . . ?
C23A C24 H00V 109.8 . . ?
H00U C24 H00V 108.3 . . ?
H00K C24 H00T 108.3 . . ?

loop_
_geom_bond_atom_site_label_1
_geom_bond_atom_site_label_2
_geom_bond_distance
_geom_bond_site_symmetry_2
_geom_bond_publ_flag
Cu1 Cu1 2.9233(14) 2_567 ?
Cu1 Cl1 2.3689(16) 2_567 ?
Cu1 Cl1 2.3446(17) . ?
Cu1 S1 2.2626(15) . ?
Cu1 S4 2.3018(16) 1_556 ?
S1 C7 1.853(5) . ?
S1 C9 1.780(6) . ?
S2 C7 1.814(6) . ?
S2 C8 1.806(7) . ?
S3 C22 1.819(6) . ?
S3 C23 1.797(12) . ?
S3 C23A 1.752(13) . ?
S4 C22 1.821(5) . ?
S4 C24 1.804(6) . ?
N1 C1 1.419(6) . ?
N1 C10 1.406(6) . ?
N1 C16 1.439(7) . ?
C1 C2 1.394(8) . ?
C1 C6 1.399(7) . ?
C2 H00P 0.9300 . ?
C3 C2 1.384(7) . ?
C3 H008 0.9300 . ?
C3 C4 1.377(7) . ?
C4 C5 1.385(7) . ?
C4 C7 1.531(7) . ?
C5 H00D 0.9300 . ?
C5 C6 1.364(7) . ?
C6 H00O 0.9300 . ?
C7 H00Q 0.9800 . ?
C8 H00C 0.9700 . ?
C8 H00H 0.9700 . ?
C9 C8 1.473(8) . ?
C9 H00A 0.9700 . ?
C9 H00B 0.9700 . ?
C10 C11 1.405(7) . ?
C10 C15 1.397(7) . ?
C11 H00N 0.9300 . ?
C12 C11 1.385(7) . ?
C12 H00G 0.9300 . ?
C12 C13 1.376(9) . ?
C13 H00S 0.9300 . ?
C14 C13 1.383(9) . ?
C14 H00R 0.9300 . ?
C15 C14 1.383(8) . ?
C15 H00E 0.9300 . ?
C16 C17 1.384(7) . ?
C16 C21 1.370(7) . ?
C17 H00I 0.9300 . ?
C17 C18 1.359(8) . ?
C18 H00L 0.9300 . ?
C19 C18 1.398(7) . ?
C19 C20 1.382(7) . ?
C20 H00M 0.9300 . ?
C21 C20 1.379(7) . ?
C21 H00J 0.9300 . ?
C22 C19 1.528(7) . ?
C22 H00F 0.9800 . ?
C23 H 0.9700 . ?
C23 H00Y 0.9700 . ?
C23A H00W 0.9700 . ?
C23A H00X 0.9700 . ?
C24 C23 1.414(13) . ?
C24 C23A 1.470(13) . ?
C24 H00U 0.9700 . ?
C24 H00V 0.9700 . ?
C24 H00K 0.9700 . ?
C24 H00T 0.9700 . ?

loop_
_geom_torsion_atom_site_label_1
_geom_torsion_atom_site_label_2
_geom_torsion_atom_site_label_3
_geom_torsion_atom_site_label_4
_geom_torsion
_geom_torsion_site_symmetry_1
_geom_torsion_site_symmetry_2
_geom_torsion_site_symmetry_3
_geom_torsion_site_symmetry_4
_geom_torsion_publ_flag
Cu1 S1 C7 S2 105.1(2) . . . . ?
Cu1 S1 C7 C4 -130.8(3) . . . . ?
Cu1 S1 C9 C8 -78.8(4) . . . . ?
Cu1 S4 C22 S3 113.7(2) 1_554 . . . ?
Cu1 S4 C22 C19 -121.9(3) 1_554 . . . ?
Cu1 S4 C24 C23 -82.1(8) 1_554 . . . ?
Cu1 S4 C24 C23A -135.9(8) 1_554 . . . ?
S1 C9 C8 S2 -49.7(5) . . . . ?
S3 C22 C19 C18 77.8(6) . . . . ?
S3 C22 C19 C20 -101.6(5) . . . . ?
S4 C22 C19 C18 -44.6(6) . . . . ?
S4 C22 C19 C20 136.0(4) . . . . ?
S4 C24 C23 S3 -47.1(10) . . . . ?
S4 C24 C23A S3 43.7(12) . . . . ?
N1 C1 C2 C3 -174.5(5) . . . . ?
N1 C1 C6 C5 174.6(5) . . . . ?
N1 C10 C11 C12 -179.1(5) . . . . ?
N1 C10 C15 C14 179.0(5) . . . . ?
N1 C16 C17 C18 -179.8(5) . . . . ?
N1 C16 C21 C20 178.5(5) . . . . ?
C1 N1 C10 C11 -30.7(8) . . . . ?
C1 N1 C10 C15 152.0(5) . . . . ?
C1 N1 C16 C17 -66.6(7) . . . . ?
C1 N1 C16 C21 113.3(5) . . . . ?
C2 C1 C6 C5 -2.2(7) . . . . ?
C2 C3 C4 C5 -3.9(8) . . . . ?
C2 C3 C4 C7 170.1(5) . . . . ?
C3 C4 C5 C6 3.9(8) . . . . ?
C3 C4 C7 S1 -73.4(6) . . . . ?
C3 C4 C7 S2 47.3(6) . . . . ?
C4 C3 C2 C1 0.8(8) . . . . ?
C4 C5 C6 C1 -0.8(8) . . . . ?
C5 C4 C7 S1 100.6(5) . . . . ?
C5 C4 C7 S2 -138.8(5) . . . . ?
C6 C1 C2 C3 2.2(7) . . . . ?
C7 S1 C9 C8 36.7(5) . . . . ?
C7 S2 C8 C9 37.9(5) . . . . ?
C7 C4 C5 C6 -170.3(5) . . . . ?
C8 S2 C7 S1 -12.9(3) . . . . ?
C8 S2 C7 C4 -134.2(4) . . . . ?
C9 S1 C7 S2 -10.1(3) . . . . ?
C9 S1 C7 C4 114.0(4) . . . . ?
C10 N1 C1 C2 -34.2(8) . . . . ?
C10 N1 C1 C6 149.1(5) . . . . ?
C10 N1 C16 C17 104.1(6) . . . . ?
C10 N1 C16 C21 -76.1(7) . . . . ?
C10 C15 C14 C13 -0.9(9) . . . . ?
C11 C10 C15 C14 1.6(8) . . . . ?
C11 C12 C13 C14 -0.3(10) . . . . ?
C13 C12 C11 C10 1.1(9) . . . . ?
C15 C10 C11 C12 -1.6(9) . . . . ?
C15 C14 C13 C12 0.2(10) . . . . ?
C16 N1 C1 C2 135.7(5) . . . . ?
C16 N1 C1 C6 -41.0(7) . . . . ?
C16 N1 C10 C11 159.5(5) . . . . ?
C16 N1 C10 C15 -17.8(8) . . . . ?
C16 C17 C18 C19 0.8(9) . . . . ?
C16 C21 C20 C19 1.9(8) . . . . ?
C17 C16 C21 C20 -1.7(8) . . . . ?
C18 C19 C20 C21 -0.7(8) . . . . ?
C20 C19 C18 C17 -0.7(8) . . . . ?
C21 C16 C17 C18 0.4(8) . . . . ?
C22 S3 C23 C24 45.1(9) . . . . ?
C22 S3 C23A C24 -36.8(11) . . . . ?
C22 S4 C24 C23 25.3(8) . . . . ?
C22 S4 C24 C23A -28.6(9) . . . . ?
C22 C19 C18 C17 179.9(5) . . . . ?
C22 C19 C20 C21 178.7(5) . . . . ?
C23 S3 C22 S4 -24.8(5) . . . . ?
C23 S3 C22 C19 -149.5(6) . . . . ?
C23A S3 C22 S4 16.0(6) . . . . ?
C23A S3 C22 C19 -108.7(7) . . . . ?
C24 S4 C22 S3 4.3(4) . . . . ?
C24 S4 C22 C19 128.8(4) . . . . ?
